data_1516216
loop_
_publ_author_name
'Migliorati, Valentina'
'Ballirano, Paolo'
'Gontrani, Lorenzo'
'Russina, Olga'
'Caminiti, Ruggero'

_publ_section_title
;
 Crystal polymorphism of propylammonium chloride and structural properties
 of its mixture with water.
;
_journal_issue 41
_journal_name_full 'The journal of physical chemistry. B'
_journal_page_first 11805
_journal_page_last 11815
_journal_paper_doi 10.1021/jp206831d
_journal_volume 115
_journal_year 2011
_chemical_formula_sum 'C3 Cl N'
_chemical_formula_weight 85.49
_chemical_name_systematic ' ?'
_space_group_IT_number 129
_symmetry_cell_setting tetragonal
_symmetry_space_group_name_Hall '-P 4a 2a'
_symmetry_space_group_name_H-M 'P 4/n m m :2'
_audit_creation_date 2011-07-21T08:58
_audit_creation_method 'from EXP file using GSAS2CIF'
_audit_update_record ' 2011-07-21T08:58  Initial CIF as created by GSAS2CIF'
_cell_angle_alpha 90.0
_cell_angle_beta 90.0
_cell_angle_gamma 90.0
_cell_formula_units_Z 2
_cell_length_a 6.28240(7)
_cell_length_b 6.2824
_cell_length_c 7.42752(18)
_cell_volume 293.153(8)
_computing_structure_refinement GSAS
_diffrn_radiation_probe x-ray
_exptl_absorpt_correction_T_max 0.81791
_exptl_absorpt_correction_T_min 0.81483
_exptl_absorpt_process_details
;   GSAS Absorption/surface roughness correction: function number 0
 Debye-Scherrer absorption correction
Term (= MU.r/wave) =     0.78580E-01
Correction is not refined.
;
_pd_block_id 2011-07-21T08:58|110|paolo|Bruker_AXS_D8_Advance
_pd_calc_method 'Rietveld Refinement'
_pd_instr_location ' ?'
_pd_meas_2theta_range_inc 0.022
_pd_meas_2theta_range_max 89.988
_pd_meas_2theta_range_min 3.0
_pd_meas_number_of_points 3955
_pd_phase_name 'Propylammonium chloride'
_pd_proc_2theta_range_inc 0.022
_pd_proc_2theta_range_max 89.988
_pd_proc_2theta_range_min 3.0
_pd_proc_info_datetime 2011-07-21T08:58:33
_pd_proc_info_excluded_regions ' ?'
_pd_proc_ls_background_function
;   GSAS Background function number 1 with 30 terms.
 Shifted Chebyshev function of 1st kind
      1:    522.469     2:   -329.629     3:    25.3318     4:    86.3256    
      5:   -77.9538     6:   0.194822     7:    71.1421     8:   -78.1147    
      9:    36.2367    10:    10.1840    11:   -29.8443    12:    25.9447    
     13:   -6.90469    14:   -7.77092    15:    4.37425    16:    2.47825    
     17:   -1.78429    18:  -0.472509    19:    2.18280    20:   8.048290E-02
     21:   -3.81004    22:    2.57775    23:  -0.590255    24:   -1.62560    
     25:    2.89612    26:   -1.59055    27:  -0.672727    28:    1.43648    
     29:   -1.05119    30:   0.441921    
;
_pd_proc_ls_peak_cutoff 0.00100
_pd_proc_ls_profile_function
;
 CW Profile function number 3 with  19 terms
 Pseudovoigt profile coefficients as parameterized in
 P. Thompson, D.E. Cox & J.B. Hastings (1987). J. Appl. Cryst.,20,79-83.
 Asymmetry correction of L.W. Finger, D.E. Cox & A. P. Jephcoat (1994).
 J. Appl. Cryst.,27,892-900.
 Peak tails are ignored  where the intensity is below 0.0010 times the peak
   Aniso. broadening axis   0.0   1.0   0.0
;
_pd_proc_ls_prof_R_factor 0.0430
_pd_proc_ls_prof_wR_expected 0.0406
_pd_proc_ls_prof_wR_factor 0.0561
_pd_proc_number_of_points 3955
_pd_spec_mounting ' ?'
_refine_ls_goodness_of_fit_all 1.40
_refine_ls_matrix_type full
_refine_ls_number_parameters 47
_refine_ls_number_restraints 8
_refine_ls_R_Fsqd_factor 0.15073
_refine_ls_shift/su_max 0.08
_refine_ls_shift/su_mean 0.01
_reflns_d_resolution_high 1.098
_reflns_d_resolution_low 7.428
_reflns_limit_h_max 5
_reflns_limit_h_min 0
_reflns_limit_k_max 4
_reflns_limit_k_min 0
_reflns_limit_l_max 6
_reflns_limit_l_min 0
_reflns_number_total 174
_cod_data_source_file 383K.cif
_cod_data_source_block 110_publ
_cod_depositor_comments
;
The following automatic conversions were performed:

'_geom_bond_publ_flag' value 'N' changed to 'n' according to
/usr/data/users/saulius/automatic-downloads/retrospective/ACS/lib/dictionaries/cif_core.dic
dictionary named 'cif_core.dic' version 2.4.2 from 2011-04-26 (24
times).

'_geom_angle_publ_flag' value 'N' changed to 'n' according
to
/usr/data/users/saulius/automatic-downloads/retrospective/ACS/lib/dictionaries/cif_core.dic
dictionary named 'cif_core.dic' version 2.4.2 from 2011-04-26 (68
times).

Automatic conversion script
Id: cif_fix_values 2281 2013-09-26 08:29:07Z andrius 
;
_cod_original_cell_volume 293.154(10)
_cod_original_sg_symbol_H-M 'p 4/n m m'
_cod_original_formula_sum 'C3.00 Cl N'
_cod_database_code 1516216
_gsas_exptl_extinct_corr_t_min 1.00000
_gsas_exptl_extinct_corr_t_max 1.00000

loop_
_symmetry_equiv_pos_site_id
_symmetry_equiv_pos_as_xyz
1 +x,+y,+z
2 -y+1/2,+x,+z
3 -x+1/2,-y+1/2,+z
4 +y,-x+1/2,+z
5 -x+1/2,+y,+z
6 -y+1/2,-x+1/2,+z
7 +x,-y+1/2,+z
8 +y,+x,+z
-1 -x,-y,-z
-2 +y+1/2,-x,-z
-3 +x+1/2,+y+1/2,-z
-4 -y,+x+1/2,-z
-5 +x+1/2,-y,-z
-6 +y+1/2,+x+1/2,-z
-7 -x,+y+1/2,-z
-8 -y,-x,-z

loop_
_atom_site_type_symbol
_atom_site_label
_atom_site_fract_x
_atom_site_fract_y
_atom_site_fract_z
_atom_site_occupancy
_atom_site_thermal_displace_type
_atom_site_U_iso_or_equiv
_atom_site_symmetry_multiplicity
Cl CL1 0.25 -0.25 0.0 1.0 Uiso 0.1223(9) 2
C C(1) 0.25 0.3324(6) 0.28982(32) 0.25 Uiso 0.0806(17) 8
N N 0.25 0.25 0.10512(28) 1.0 Uiso 0.0806(17) 2
C C(2) 0.25 0.1486(5) 0.42748(27) 0.25 Uiso 0.0806(17) 8
C C(3) 0.25 0.25 0.6182(4) 1.0 Uiso 0.0806(17) 2

loop_
_atom_type_symbol
_atom_type_number_in_cell
_atom_type_scat_dispersion_real
_atom_type_scat_dispersion_imag
_atom_type_scat_Cromer_Mann_a1
_atom_type_scat_Cromer_Mann_a2
_atom_type_scat_Cromer_Mann_a3
_atom_type_scat_Cromer_Mann_a4
_atom_type_scat_Cromer_Mann_b1
_atom_type_scat_Cromer_Mann_b2
_atom_type_scat_Cromer_Mann_b3
_atom_type_scat_Cromer_Mann_b4
_atom_type_scat_Cromer_Mann_c
_atom_type_scat_source
Cl 2.0 0.000 0.000 11.4604 0.01040 7.19640 1.16620 6.25560 18.5194 1.64550 47.7784 -9.5574 International_Tables_Vol_C
C 6.0 0.000 0.000 2.31000 20.8439 1.02000 10.2075 1.58860 0.56870 0.86500 51.6512 0.21560 International_Tables_Vol_C
N 2.0 0.000 0.000 12.2126 0.00570 3.13220 9.89330 2.01250 28.9975 1.16630 0.58260 -11.529 International_Tables_Vol_C

loop_
_diffrn_radiation_wavelength
_diffrn_radiation_wavelength_wt
_diffrn_radiation_type
_diffrn_radiation_wavelength_id
1.540598 1.000 K\a~1~ 1
1.544390 0.500 K\a~2~ 2

loop_
_geom_angle_atom_site_label_1
_geom_angle_atom_site_label_2
_geom_angle_atom_site_label_3
_geom_angle
_geom_angle_site_symmetry_1
_geom_angle_site_symmetry_3
_geom_angle_publ_flag
C(1) C(1) C(1) 45.0 2_555 3_555 n
C(1) C(1) C(1) 90.0 2_555 4_555 n
C(1) C(1) N 75.54(9) 2_555 1_555 n
C(1) C(1) C(2) 58.04(8) 2_555 1_555 n
C(1) C(1) C(2) 93.69(15) 2_555 2_555 n
C(1) C(1) C(2) 94.70(19) 2_555 3_555 n
C(1) C(1) C(2) 51.49(14) 2_555 4_555 n
C(1) C(1) C(1) 45.0 3_555 4_555 n
C(1) C(1) N 69.33(14) 3_555 1_555 n
C(1) C(1) C(2) 41.53(15) 3_555 1_555 n
C(1) C(1) C(2) 66.75(15) 3_555 2_555 n
C(1) C(1) C(2) 96.65(27) 3_555 3_555 n
C(1) C(1) C(2) 66.75(15) 3_555 4_555 n
C(1) C(1) N 75.54(9) 4_555 1_555 n
C(1) C(1) C(2) 58.04(8) 4_555 1_555 n
C(1) C(1) C(2) 51.49(14) 4_555 2_555 n
C(1) C(1) C(2) 94.70(19) 4_555 3_555 n
C(1) C(1) C(2) 93.69(15) 4_555 4_555 n
N C(1) C(2) 110.86(24) 1_555 1_555 n
N C(1) C(2) 126.18(23) 1_555 2_555 n
N C(1) C(2) 166.0(4) 1_555 3_555 n
N C(1) C(2) 126.18(23) 1_555 4_555 n
C(2) C(1) C(2) 35.65(16) 1_555 2_555 n
C(2) C(1) C(2) 55.12(30) 1_555 3_555 n
C(2) C(1) C(2) 35.65(16) 1_555 4_555 n
C(2) C(1) C(2) 43.20(23) 2_555 3_555 n
C(2) C(1) C(2) 58.12(28) 2_555 4_555 n
C(2) C(1) C(2) 43.20(23) 3_555 4_555 n
C(1) N C(1) 28.91(19) 1_555 2_555 n
C(1) N C(1) 41.34(27) 1_555 3_555 n
C(1) N C(1) 28.91(19) 1_555 4_555 n
C(1) N C(1) 28.91(19) 2_555 3_555 n
C(1) N C(1) 41.34(27) 2_555 4_555 n
C(1) N C(1) 28.91(19) 3_555 4_555 n
C(1) C(2) C(1) 28.27(17) 1_555 2_555 n
C(1) C(2) C(1) 41.82(31) 1_555 3_555 n
C(1) C(2) C(1) 28.27(17) 1_555 4_555 n
C(1) C(2) C(2) 58.04(8) 1_555 2_555 n
C(1) C(2) C(2) 41.53(15) 1_555 3_555 n
C(1) C(2) C(2) 58.04(8) 1_555 4_555 n
C(1) C(2) C(3) 107.33(22) 1_555 1_555 n
C(1) C(2) C(1) 33.81(25) 2_555 3_555 n
C(1) C(2) C(1) 46.51(30) 2_555 4_555 n
C(1) C(2) C(2) 86.31(15) 2_555 2_555 n
C(1) C(2) C(2) 60.94(14) 2_555 3_555 n
C(1) C(2) C(2) 51.49(14) 2_555 4_555 n
C(1) C(2) C(3) 120.81(22) 2_555 1_555 n
C(1) C(2) C(1) 33.81(25) 3_555 4_555 n
C(1) C(2) C(2) 85.30(19) 3_555 2_555 n
C(1) C(2) C(2) 83.35(27) 3_555 3_555 n
C(1) C(2) C(2) 85.30(19) 3_555 4_555 n
C(1) C(2) C(3) 149.1(4) 3_555 1_555 n
C(1) C(2) C(2) 51.49(14) 4_555 2_555 n
C(1) C(2) C(2) 60.94(14) 4_555 3_555 n
C(1) C(2) C(2) 86.31(15) 4_555 4_555 n
C(1) C(2) C(3) 120.81(22) 4_555 1_555 n
C(2) C(2) C(2) 45.0 2_555 3_555 n
C(2) C(2) C(2) 90.0 2_555 4_555 n
C(2) C(2) C(3) 73.15(8) 2_555 1_555 n
C(2) C(2) C(2) 45.0 3_555 4_555 n
C(2) C(2) C(3) 65.79(12) 3_555 1_555 n
C(2) C(2) C(3) 73.15(8) 4_555 1_555 n
C(2) C(3) C(2) 33.71(16) 1_555 2_555 n
C(2) C(3) C(2) 48.41(24) 1_555 3_555 n
C(2) C(3) C(2) 33.71(16) 1_555 4_555 n
C(2) C(3) C(2) 33.71(16) 2_555 3_555 n
C(2) C(3) C(2) 48.41(24) 2_555 4_555 n
C(2) C(3) C(2) 33.71(16) 3_555 4_555 n

loop_
_geom_bond_atom_site_label_1
_geom_bond_atom_site_label_2
_geom_bond_distance
_geom_bond_site_symmetry_2
_geom_bond_publ_flag
C(1) C(1) 0.732(5) 2_555 n
C(1) C(1) 1.035(7) 3_555 n
C(1) C(1) 0.732(5) 4_555 n
C(1) N 1.4662(32) 1_555 n
C(1) C(2) 1.542(4) 1_555 n
C(1) C(2) 1.3111(32) 2_555 n
C(1) C(2) 1.0294(31) 3_555 n
C(1) C(2) 1.3111(32) 4_555 n
N C(1) 1.4662(32) 1_555 n
N C(1) 1.4662(32) 2_555 n
N C(1) 1.4662(32) 3_555 n
N C(1) 1.4662(32) 4_555 n
C(2) C(1) 1.542(4) 1_555 n
C(2) C(1) 1.3111(32) 2_555 n
C(2) C(1) 1.0294(31) 3_555 n
C(2) C(1) 1.3111(32) 4_555 n
C(2) C(2) 0.901(5) 2_555 n
C(2) C(2) 1.274(6) 3_555 n
C(2) C(2) 0.901(5) 4_555 n
C(2) C(3) 1.5532(33) 1_555 n
C(3) C(2) 1.5532(33) 1_555 n
C(3) C(2) 1.5532(33) 2_555 n
C(3) C(2) 1.5532(33) 3_555 n
C(3) C(2) 1.5532(33) 4_555 n
